data_7231322
loop_
_publ_author_name
'Curnow, Owen J.'
'Polson, Matthew I. J.'
'Walst, Kelvin J.'
'Yunis, Ruhamah'

_publ_section_title
;
 Synthesis and physical properties of tris(dialkylamino)cyclopropenium
 dicyanamide ionic liquids
;
_journal_issue 50
_journal_name_full 'RSC Advances'
_journal_page_first 28313
_journal_paper_doi 10.1039/C8RA05558K
_journal_volume 8
_journal_year 2018
_chemical_formula_moiety 'C21 H42 N3, C2 N3'
_chemical_formula_sum 'C23 H42 N6'
_chemical_formula_weight 402.63
_chemical_name_systematic
; 
 ? 
;
_space_group_IT_number 15
_space_group_name_Hall '-C 2yc'
_space_group_name_H-M_alt 'C 1 2/c 1'
_symmetry_cell_setting monoclinic
_symmetry_space_group_name_Hall '-C 2yc'
_symmetry_space_group_name_H-M 'C 1 2/c 1'
_atom_sites_solution_hydrogens geom
_atom_sites_solution_primary direct
_atom_sites_solution_secondary difmap
_audit_creation_method SHELXL-97
_audit_update_record
;
2018-06-22 deposited with the CCDC.
2018-08-01 downloaded from the CCDC.
;
_cell_angle_alpha 90.00
_cell_angle_beta 113.472(2)
_cell_angle_gamma 90.00
_cell_formula_units_Z 8
_cell_length_a 21.8840(7)
_cell_length_b 9.4228(3)
_cell_length_c 27.0076(11)
_cell_measurement_temperature 296(2)
_cell_volume 5108.4(3)
_computing_structure_refinement 'SHELXL-97 (Sheldrick, 1997)'
_computing_structure_solution 'SHELXS-97 (Sheldrick, 1990)'
_diffrn_ambient_temperature 296(2)
_diffrn_measured_fraction_theta_full 1.000
_diffrn_measured_fraction_theta_max 1.000
_diffrn_radiation_monochromator graphite
_diffrn_radiation_source 'fine-focus sealed tube'
_diffrn_radiation_type MoK\a
_diffrn_radiation_wavelength 0.71073
_diffrn_reflns_av_R_equivalents 0.0447
_diffrn_reflns_av_sigmaI/netI 0.0278
_diffrn_reflns_limit_h_max 28
_diffrn_reflns_limit_h_min -28
_diffrn_reflns_limit_k_max 12
_diffrn_reflns_limit_k_min -12
_diffrn_reflns_limit_l_max 35
_diffrn_reflns_limit_l_min -35
_diffrn_reflns_number 55815
_diffrn_reflns_theta_full 27.50
_diffrn_reflns_theta_max 27.50
_diffrn_reflns_theta_min 1.64
_exptl_absorpt_coefficient_mu 0.064
_exptl_crystal_density_diffrn 1.047
_exptl_crystal_density_method 'not measured'
_exptl_crystal_F_000 1776
_exptl_crystal_size_max 0.51
_exptl_crystal_size_mid 0.50
_exptl_crystal_size_min 0.38
_refine_diff_density_max 0.340
_refine_diff_density_min -0.475
_refine_diff_density_rms 0.148
_refine_ls_extinction_method none
_refine_ls_goodness_of_fit_ref 1.160
_refine_ls_hydrogen_treatment mixed
_refine_ls_matrix_type full
_refine_ls_number_parameters 297
_refine_ls_number_reflns 5876
_refine_ls_number_restraints 0
_refine_ls_restrained_S_all 1.160
_refine_ls_R_factor_all 0.0744
_refine_ls_R_factor_gt 0.0444
_refine_ls_shift/su_max 0.026
_refine_ls_shift/su_mean 0.003
_refine_ls_structure_factor_coef Fsqd
_refine_ls_weighting_details 'calc w=1/[\s^2^(Fo^2^)+(0.1000P)^2^+0.0000P] where P=(Fo^2^+2Fc^2^)/3'
_refine_ls_weighting_scheme calc
_refine_ls_wR_factor_gt 0.1369
_refine_ls_wR_factor_ref 0.1665
_reflns_number_gt 4258
_reflns_number_total 5876
_reflns_threshold_expression >2sigma(I)
_cod_data_source_file c8ra05558k2.cif
_cod_data_source_block kw21
_cod_database_code 7231322

loop_
_symmetry_equiv_pos_as_xyz
'x, y, z'
'-x, y, -z+1/2'
'x+1/2, y+1/2, z'
'-x+1/2, y+1/2, -z+1/2'
'-x, -y, -z'
'x, -y, z-1/2'
'-x+1/2, -y+1/2, -z'
'x+1/2, -y+1/2, z-1/2'

loop_
_atom_site_label
_atom_site_type_symbol
_atom_site_fract_x
_atom_site_fract_y
_atom_site_fract_z
_atom_site_U_iso_or_equiv
_atom_site_adp_type
_atom_site_occupancy
_atom_site_symmetry_multiplicity
_atom_site_calc_flag
_atom_site_refinement_flags
_atom_site_disorder_assembly
_atom_site_disorder_group
N1 N 0.26687(6) 0.01274(12) 0.05246(5) 0.0257(3) Uani 1 1 d . . .
N2 N 0.23505(6) 0.13837(12) 0.16920(4) 0.0266(3) Uani 1 1 d . . .
C11B C 0.25780(7) 0.07583(14) -0.03998(6) 0.0264(3) Uani 1 1 d . . .
H11ba H 0.2377 0.1664 -0.0383 0.032 Uiso 1 1 calc R . .
H11bb H 0.3056 0.0894 -0.0263 0.032 Uiso 1 1 calc R . .
C2 C 0.21393(6) 0.11453(13) 0.11651(5) 0.0223(3) Uani 1 1 d . . .
C11C C 0.23230(8) 0.02684(15) -0.09831(6) 0.0307(3) Uani 1 1 d . . .
H11ca H 0.2425 0.0973 -0.1196 0.046 Uiso 1 1 calc R . .
H11cc H 0.1849 0.0134 -0.1120 0.046 Uiso 1 1 calc R . .
H11cb H 0.2534 -0.0612 -0.1003 0.046 Uiso 1 1 calc R . .
C1 C 0.22573(7) 0.06754(13) 0.07272(5) 0.0231(3) Uani 1 1 d . . .
C12A C 0.33541(6) -0.02442(13) 0.08798(6) 0.0246(3) Uani 1 1 d . . .
H12ab H 0.3516 0.0433 0.1174 0.029 Uiso 1 1 calc R . .
H12aa H 0.3633 -0.0164 0.0678 0.029 Uiso 1 1 calc R . .
C11A C 0.24199(7) -0.03053(13) -0.00449(5) 0.0240(3) Uani 1 1 d . . .
H11aa H 0.1941 -0.0430 -0.0181 0.029 Uiso 1 1 calc R . .
H11ab H 0.2615 -0.1214 -0.0069 0.029 Uiso 1 1 calc R . .
C21A C 0.30048(7) 0.08730(16) 0.20669(6) 0.0305(3) Uani 1 1 d . . .
H21aa H 0.3133 0.0066 0.1907 0.037 Uiso 1 1 calc R . .
H21ab H 0.2971 0.0552 0.2397 0.037 Uiso 1 1 calc R . .
C22A C 0.19081(8) 0.20080(16) 0.19209(6) 0.0310(3) Uani 1 1 d . . .
H22aa H 0.1599 0.2646 0.1658 0.037 Uiso 1 1 calc R . .
H22ab H 0.2171 0.2562 0.2237 0.037 Uiso 1 1 calc R . .
C31B C 0.07648(7) 0.39678(15) 0.06347(6) 0.0317(3) Uani 1 1 d . . .
H31bb H 0.1232 0.4101 0.0864 0.038 Uiso 1 1 calc R . .
H31ba H 0.0679 0.4413 0.0290 0.038 Uiso 1 1 calc R . .
C3 C 0.16511(7) 0.12566(14) 0.06525(6) 0.0259(3) Uani 1 1 d . A .
N3 N 0.10426(7) 0.16589(15) 0.03255(5) 0.0386(3) Uani 1 1 d . . .
C31A C 0.06145(7) 0.23903(15) 0.05511(6) 0.0308(3) Uani 1 1 d . A .
H31aa H 0.0677 0.1960 0.0894 0.037 Uiso 1 1 calc R . .
H31ab H 0.0152 0.2263 0.0309 0.037 Uiso 1 1 calc R . .
C12B C 0.34243(7) -0.17314(14) 0.11135(6) 0.0275(3) Uani 1 1 d . . .
H12ba H 0.3165 -0.1802 0.1332 0.033 Uiso 1 1 calc R . .
H12bb H 0.3246 -0.2411 0.0821 0.033 Uiso 1 1 calc R . .
C31C C 0.03400(8) 0.46728(16) 0.08926(7) 0.0380(4) Uani 1 1 d . . .
H31ca H -0.0122 0.4509 0.0673 0.057 Uiso 1 1 calc R . .
H31cc H 0.0426 0.5675 0.0922 0.057 Uiso 1 1 calc R . .
H31cb H 0.0448 0.4280 0.1246 0.057 Uiso 1 1 calc R . .
C12C C 0.41422(8) -0.20994(18) 0.14555(7) 0.0408(4) Uani 1 1 d . . .
H12cc H 0.4397 -0.2070 0.1237 0.061 Uiso 1 1 calc R . .
H12cb H 0.4165 -0.3035 0.1602 0.061 Uiso 1 1 calc R . .
H12ca H 0.4321 -0.1427 0.1745 0.061 Uiso 1 1 calc R . .
C21B C 0.35405(8) 0.19989(18) 0.22053(7) 0.0416(4) Uani 1 1 d . . .
H21bb H 0.3401 0.2835 0.2343 0.050 Uiso 1 1 calc R . .
H21ba H 0.3602 0.2269 0.1881 0.050 Uiso 1 1 calc R . .
C32d C 0.08910(10) 0.1822(2) -0.02628(10) 0.0256(6) Uani 0.719(5) 1 d P A 2
H32da H 0.1302 0.1786 -0.0319 0.031 Uiso 0.719(5) 1 calc PR A 2
H32db H 0.0685 0.2738 -0.0387 0.031 Uiso 0.719(5) 1 calc PR A 2
C22B C 0.15193(9) 0.09013(18) 0.20792(7) 0.0428(4) Uani 1 1 d . . .
H22bb H 0.1827 0.0242 0.2333 0.051 Uiso 1 1 calc R . .
H22ba H 0.1241 0.0370 0.1762 0.051 Uiso 1 1 calc R . .
C32e C 0.04275(11) 0.0654(2) -0.05862(11) 0.0332(7) Uani 0.719(5) 1 d P A 2
H32eB H 0.0646 -0.0258 -0.0479 0.040 Uiso 0.719(5) 1 calc PR A 2
H32eA H 0.0030 0.0649 -0.0511 0.040 Uiso 0.719(5) 1 calc PR A 2
C22C C 0.10816(11) 0.1582(3) 0.23355(9) 0.0630(6) Uani 1 1 d . . .
H22ca H 0.0767 0.2210 0.2080 0.095 Uiso 1 1 calc R . .
H22cc H 0.1356 0.2109 0.2650 0.095 Uiso 1 1 calc R . .
H22cb H 0.0847 0.0854 0.2437 0.095 Uiso 1 1 calc R . .
C32f C 0.02364(19) 0.0875(4) -0.11823(15) 0.0472(9) Uani 0.719(5) 1 d P A 2
H32fA H -0.0018 0.0076 -0.1378 0.071 Uiso 0.719(5) 1 calc PR A 2
H32fC H 0.0632 0.0966 -0.1252 0.071 Uiso 0.719(5) 1 calc PR A 2
H32fB H -0.0026 0.1722 -0.1296 0.071 Uiso 0.719(5) 1 calc PR A 2
C21C C 0.41954(10) 0.1462(3) 0.26250(9) 0.0678(6) Uani 1 1 d . . .
H21ca H 0.4335 0.0639 0.2488 0.102 Uiso 1 1 calc R . .
H21cb H 0.4138 0.1217 0.2949 0.102 Uiso 1 1 calc R . .
H21cc H 0.4527 0.2191 0.2703 0.102 Uiso 1 1 calc R . .
C5 C 0.12489(7) 0.75638(14) 0.04446(6) 0.0285(3) Uani 1 1 d . . .
N6 N 0.12143(7) 0.72419(15) 0.00217(5) 0.0400(3) Uani 1 1 d . . .
N4 N 0.12249(7) 0.80173(15) 0.08955(6) 0.0427(3) Uani 1 1 d . . .
C4 C 0.17011(9) 0.76659(17) 0.13544(7) 0.0377(4) Uani 1 1 d . . .
N5 N 0.20997(10) 0.7445(2) 0.17752(7) 0.0751(6) Uani 1 1 d . . .
C32A C 0.0653(3) 0.0960(5) -0.0226(2) 0.0263(16) Uani 0.281(5) 1 d P A 1
H32ab H 0.0826 0.0021 -0.0244 0.032 Uiso 0.281(5) 1 calc PR A 1
H32aa H 0.0183 0.0887 -0.0299 0.032 Uiso 0.281(5) 1 calc PR A 1
C32B C 0.0770(3) 0.1966(6) -0.0614(3) 0.0356(17) Uani 0.281(5) 1 d P A 1
H32bb H 0.1245 0.2061 -0.0518 0.043 Uiso 0.281(5) 1 calc PR A 1
H32ba H 0.0595 0.2895 -0.0586 0.043 Uiso 0.281(5) 1 calc PR A 1
C32C C 0.0426(5) 0.1423(12) -0.1203(4) 0.052(3) Uani 0.281(5) 1 d P A 1
H32cb H 0.0594 0.0497 -0.1230 0.078 Uiso 0.281(5) 1 calc PR A 1
H32cc H 0.0519 0.2064 -0.1441 0.078 Uiso 0.281(5) 1 calc PR A 1
H32ca H -0.0046 0.1372 -0.1304 0.078 Uiso 0.281(5) 1 calc PR A 1

loop_
_atom_site_aniso_label
_atom_site_aniso_U_11
_atom_site_aniso_U_22
_atom_site_aniso_U_33
_atom_site_aniso_U_23
_atom_site_aniso_U_13
_atom_site_aniso_U_12
N1 0.0267(6) 0.0273(6) 0.0239(6) -0.0019(4) 0.0111(5) 0.0036(4)
N2 0.0287(6) 0.0319(6) 0.0196(6) 0.0001(5) 0.0100(5) 0.0033(5)
C11B 0.0314(7) 0.0216(6) 0.0301(7) -0.0015(5) 0.0164(6) -0.0027(5)
C2 0.0264(7) 0.0193(6) 0.0239(7) 0.0023(5) 0.0128(6) 0.0002(5)
C11C 0.0391(8) 0.0276(7) 0.0285(8) 0.0011(6) 0.0167(7) -0.0031(6)
C1 0.0292(7) 0.0189(6) 0.0223(7) 0.0028(5) 0.0116(6) 0.0010(5)
C12A 0.0241(7) 0.0236(6) 0.0277(7) -0.0018(5) 0.0121(6) -0.0014(5)
C11A 0.0287(7) 0.0211(6) 0.0249(7) -0.0027(5) 0.0136(6) -0.0010(5)
C21A 0.0306(8) 0.0353(8) 0.0230(7) 0.0003(6) 0.0078(6) 0.0026(6)
C22A 0.0358(8) 0.0346(7) 0.0248(7) -0.0014(6) 0.0145(6) 0.0058(6)
C31B 0.0292(7) 0.0338(7) 0.0365(8) 0.0069(6) 0.0177(7) 0.0047(6)
C3 0.0295(7) 0.0250(6) 0.0242(7) 0.0015(5) 0.0116(6) 0.0050(5)
N3 0.0337(7) 0.0512(8) 0.0250(7) -0.0009(6) 0.0053(6) 0.0197(6)
C31A 0.0266(7) 0.0333(7) 0.0333(8) 0.0020(6) 0.0128(6) 0.0073(6)
C12B 0.0319(8) 0.0246(6) 0.0297(7) 0.0013(5) 0.0161(6) 0.0005(5)
C31C 0.0377(9) 0.0354(8) 0.0462(10) -0.0014(7) 0.0224(8) 0.0034(7)
C12C 0.0372(9) 0.0458(9) 0.0433(9) 0.0147(7) 0.0203(8) 0.0116(7)
C21B 0.0395(9) 0.0467(9) 0.0380(9) -0.0119(7) 0.0149(8) -0.0063(7)
C32d 0.0281(11) 0.0219(10) 0.0248(14) 0.0040(8) 0.0084(9) 0.0021(8)
C22B 0.0468(10) 0.0491(9) 0.0425(10) -0.0007(8) 0.0282(8) -0.0007(8)
C32e 0.0246(11) 0.0325(11) 0.0358(16) -0.0060(10) 0.0048(11) 0.0014(8)
C22C 0.0627(13) 0.0886(15) 0.0562(13) -0.0145(11) 0.0431(11) -0.0074(11)
C32f 0.040(2) 0.061(2) 0.0339(15) -0.0096(15) 0.0084(14) 0.0090(14)
C21C 0.0390(11) 0.0962(17) 0.0540(13) -0.0192(11) 0.0035(10) -0.0083(11)
C5 0.0229(7) 0.0281(7) 0.0338(8) 0.0069(6) 0.0104(6) 0.0024(5)
N6 0.0366(8) 0.0487(8) 0.0323(8) 0.0061(6) 0.0112(6) 0.0064(6)
N4 0.0420(8) 0.0500(8) 0.0382(8) 0.0002(6) 0.0184(7) 0.0143(6)
C4 0.0436(10) 0.0402(8) 0.0356(9) -0.0017(7) 0.0223(8) 0.0039(7)
N5 0.0791(13) 0.1111(16) 0.0307(9) -0.0020(9) 0.0174(9) 0.0315(12)
C32A 0.020(3) 0.023(3) 0.030(4) -0.002(2) 0.004(2) 0.000(2)
C32B 0.030(3) 0.043(3) 0.031(4) 0.007(3) 0.010(3) 0.007(2)
C32C 0.040(5) 0.089(8) 0.023(3) 0.010(4) 0.009(3) 0.000(4)

loop_
_atom_type_symbol
_atom_type_description
_atom_type_scat_dispersion_real
_atom_type_scat_dispersion_imag
_atom_type_scat_source
C C 0.0033 0.0016 'International Tables Vol C Tables 4.2.6.8 and 6.1.1.4'
H H 0.0000 0.0000 'International Tables Vol C Tables 4.2.6.8 and 6.1.1.4'
N N 0.0061 0.0033 'International Tables Vol C Tables 4.2.6.8 and 6.1.1.4'

loop_
_geom_angle_atom_site_label_1
_geom_angle_atom_site_label_2
_geom_angle_atom_site_label_3
_geom_angle
C1 N1 C12A 120.51(11)
C1 N1 C11A 120.57(11)
C12A N1 C11A 118.35(10)
C2 N2 C22A 120.93(12)
C2 N2 C21A 120.75(11)
C22A N2 C21A 117.93(11)
C11C C11B C11A 111.85(11)
N2 C2 C3 149.86(13)
N2 C2 C1 150.25(13)
C3 C2 C1 59.81(10)
N1 C1 C3 150.07(13)
N1 C1 C2 149.92(13)
C3 C1 C2 59.92(10)
N1 C12A C12B 113.59(11)
N1 C11A C11B 113.25(11)
N2 C21A C21B 112.80(13)
N2 C22A C22B 112.57(12)
C31C C31B C31A 111.11(12)
N3 C3 C1 150.02(14)
N3 C3 C2 149.69(13)
C1 C3 C2 60.27(9)
C3 N3 C31A 119.51(12)
C3 N3 C32d 118.39(13)
C31A N3 C32d 118.80(12)
C3 N3 C32A 123.0(2)
C31A N3 C32A 113.7(2)
N3 C31A C31B 112.50(12)
C12C C12B C12A 111.96(12)
C21A C21B C21C 111.05(15)
N3 C32d C32e 110.60(19)
C22A C22B C22C 111.32(15)
C32f C32e C32d 110.7(2)
N6 C5 N4 173.29(16)
C4 N4 C5 119.16(13)
N5 C4 N4 174.36(19)
C32B C32A N3 102.8(4)
C32A C32B C32C 111.0(6)

loop_
_geom_bond_atom_site_label_1
_geom_bond_atom_site_label_2
_geom_bond_distance
N1 C1 1.3301(17)
N1 C12A 1.4649(17)
N1 C11A 1.4703(17)
N2 C2 1.3286(17)
N2 C22A 1.4635(18)
N2 C21A 1.4669(18)
C11B C11C 1.5187(19)
C11B C11A 1.5188(18)
C2 C3 1.3752(19)
C2 C1 1.3801(18)
C1 C3 1.3738(19)
C12A C12B 1.5194(18)
C21A C21B 1.514(2)
C22A C22B 1.511(2)
C31B C31C 1.519(2)
C31B C31A 1.520(2)
C3 N3 1.3266(18)
N3 C31A 1.4760(18)
N3 C32d 1.496(3)
N3 C32A 1.538(6)
C12B C12C 1.512(2)
C21B C21C 1.517(3)
C32d C32e 1.515(3)
C22B C22C 1.528(2)
C32e C32f 1.508(5)
C5 N6 1.1546(19)
C5 N4 1.311(2)
N4 C4 1.305(2)
C4 N5 1.143(2)
C32A C32B 1.508(9)
C32B C32C 1.551(13)
